data_2012466
loop_
_publ_author_name
'Shi, Hao'
'Pan, Yuan Jiang'

_publ_section_title
;
 Macrocalyxin I
;
_journal_issue 1
_journal_name_full 'Acta Crystallographica Section C'
_journal_page_first o55
_journal_page_last o56
_journal_paper_doi 10.1107/S0108270101018625
_journal_volume 58
_journal_year 2002
_chemical_formula_iupac 'C20 H30 O3'
_chemical_formula_moiety 'C20 H30 O3'
_chemical_formula_sum 'C20 H30 O3'
_chemical_formula_weight 318.44
_chemical_melting_point 491.5(10)
_chemical_name_common 'Macrocalyxin I'
_chemical_name_systematic
;2-[1,2,3,4,4a,4b,5,6,7,8,8a,9-dodecahydro-7-hydroxy-4b,8,8-trimethylphenanthren-
2-yl]propenoic
 acid
;
_space_group_IT_number 5
_symmetry_cell_setting monoclinic
_symmetry_space_group_name_Hall 'C 2y'
_symmetry_space_group_name_H-M 'C 1 2 1'
_atom_sites_solution_hydrogens geom
_atom_sites_solution_primary direct
_atom_sites_solution_secondary difmap
_audit_creation_method SHELXL-97
_cell_angle_alpha 90.00
_cell_angle_beta 101.350(10)
_cell_angle_gamma 90.00
_cell_formula_units_Z 4
_cell_length_a 24.066(2)
_cell_length_b 10.0170(10)
_cell_length_c 7.6080(10)
_cell_measurement_reflns_used 25
_cell_measurement_temperature 295(2)
_cell_measurement_theta_max 12.29
_cell_measurement_theta_min 3.29
_cell_volume 1798.2(3)
_computing_cell_refinement XSCANS
_computing_data_collection 'XSCANS (Siemens, 1994)'
_computing_data_reduction XSCANS
_computing_molecular_graphics 'XP in SHELXTL/PC (Siemens, 1991)'
_computing_publication_material SHELXTL/PC
_computing_structure_refinement 'SHELXL97 (Sheldrick, 1997)'
_computing_structure_solution 'SHELXS97 (Sheldrick, 1990)'
_diffrn_ambient_temperature 295(2)
_diffrn_measured_fraction_theta_full 1.000
_diffrn_measured_fraction_theta_max 1.000
_diffrn_measurement_device_type 'Siemens P4'
_diffrn_measurement_method \w
_diffrn_radiation_monochromator graphite
_diffrn_radiation_source 'normal-focus sealed tube'
_diffrn_radiation_type MoK\a
_diffrn_radiation_wavelength .71073
_diffrn_reflns_av_R_equivalents .0164
_diffrn_reflns_av_sigmaI/netI .0358
_diffrn_reflns_limit_h_max 31
_diffrn_reflns_limit_h_min 0
_diffrn_reflns_limit_k_max 13
_diffrn_reflns_limit_k_min 0
_diffrn_reflns_limit_l_max 9
_diffrn_reflns_limit_l_min -9
_diffrn_reflns_number 2311
_diffrn_reflns_theta_full 27.50
_diffrn_reflns_theta_max 27.50
_diffrn_reflns_theta_min 1.73
_diffrn_standards_decay_% 1.26
_diffrn_standards_interval_count 97
_diffrn_standards_number 3
_exptl_absorpt_coefficient_mu .077
_exptl_absorpt_correction_type none
_exptl_crystal_colour colorless
_exptl_crystal_density_diffrn 1.176
_exptl_crystal_density_method 'not measured'
_exptl_crystal_description prism
_exptl_crystal_F_000 696
_exptl_crystal_size_max .50
_exptl_crystal_size_mid .50
_exptl_crystal_size_min .40
_refine_diff_density_max .153
_refine_diff_density_min -.118
_refine_ls_abs_structure_details 'see text'
_refine_ls_extinction_coef .035(2)
_refine_ls_extinction_expression Fc^*^=kFc[1+0.001xFc^2^\l^3^/sin(2\q)]^-1/4^
_refine_ls_extinction_method SHELXL97
_refine_ls_goodness_of_fit_ref .980
_refine_ls_hydrogen_treatment constr
_refine_ls_matrix_type full
_refine_ls_number_parameters 214
_refine_ls_number_reflns 2178
_refine_ls_number_restraints 1
_refine_ls_restrained_S_all .980
_refine_ls_R_factor_all .0576
_refine_ls_R_factor_gt .0400
_refine_ls_shift/su_max <0.001
_refine_ls_shift/su_mean .000
_refine_ls_structure_factor_coef Fsqd
_refine_ls_weighting_details 'calc w = 1/[\s^2^(Fo^2^)+(0.0509P)^2^] where P = (Fo^2^+2Fc^2^)/3'
_refine_ls_weighting_scheme calc
_refine_ls_wR_factor_gt .0907
_refine_ls_wR_factor_ref .0968
_reflns_number_gt 1605
_reflns_number_total 2178
_reflns_threshold_expression I>2\s(I)
_cod_data_source_file ta1347.cif
_cod_data_source_block I
_cod_depositor_comments
;
The following automatic conversions were performed:
'_symmetry_cell_setting' value 'Monoclinic' changed to 'monoclinic'
according to '/home/saulius/struct/CIF-dictionaries/cif_core.dic'
dictionary named 'cif_core.dic' version 2.4.1 from 2010-06-29.

Automatic conversion script
Id: cif_fix_enum 1527 2010-12-29 10:47:43Z saulius 

The following automatic conversions were performed:

'_chemical_melting_point' value '490.5-492.5K' was changed to
'491.5(10)' - the average value was taken and precision was
estimated.

Automatic conversion script
Id: cif_fix_values 1646 2011-03-28 12:23:43Z adriana 

The following automatic conversions were performed:

'_chemical_melting_point' value '490.5-492.5K' was changed to
'491.5(10)' - the average value was taken and precision was
estimated.

'_symmetry_cell_setting' value 'Monoclinic' changed to
'monoclinic' according to
/home/saulius/struct/CIF-dictionaries/cif_core.dic dictionary named
'cif_core.dic' version 2.4.1 from 2010-06-29.

Automatic conversion script
Id: cif_fix_values 1715 2011-07-08 13:25:40Z adriana 
;
_cod_original_sg_symbol_H-M 'C 2'
_cod_database_code 2012466

loop_
_symmetry_equiv_pos_as_xyz
'x, y, z'
'-x, y, -z'
'x+1/2, y+1/2, z'
'-x+1/2, y+1/2, -z'

loop_
_atom_site_label
_atom_site_fract_x
_atom_site_fract_y
_atom_site_fract_z
_atom_site_U_iso_or_equiv
_atom_site_adp_type
_atom_site_calc_flag
_atom_site_refinement_flags
_atom_site_occupancy
_atom_site_disorder_assembly
_atom_site_disorder_group
_atom_site_type_symbol
O1 .90473(7) .3283(2) .8642(2) .0532(5) Uani d . 1 . . O
H1O .9180 .3124 .9699 .064 Uiso calc R 1 . . H
O2 .53159(7) .75895(18) .8040(3) .0541(5) Uani d . 1 . . O
O3 .45819(7) .62074(19) .7549(3) .0648(6) Uani d . 1 . . O
H3O .4414 .6885 .7756 .078 Uiso calc R 1 . . H
C1 .83633(10) .5363(3) .9824(3) .0532(7) Uani d . 1 . . C
H1A .8278 .5933 1.0767 .064 Uiso calc R 1 . . H
H1B .8295 .4447 1.0134 .064 Uiso calc R 1 . . H
C2 .89867(11) .5522(3) .9736(4) .0579(8) Uani d . 1 . . C
H2A .9063 .6450 .9508 .070 Uiso calc R 1 . . H
H2B .9219 .5275 1.0882 .070 Uiso calc R 1 . . H
C3 .91440(10) .4655(3) .8268(3) .0488(7) Uani d . 1 . . C
H3 .9547 .4779 .8259 .059 Uiso calc R 1 . . H
C4 .87985(10) .4993(3) .6406(3) .0470(6) Uani d . 1 . . C
C5 .81543(9) .4995(2) .6465(3) .0396(5) Uani d . 1 . . C
H5 .8062 .4054 .6611 .048 Uiso calc R 1 . . H
C6 .77756(10) .5410(3) .4699(3) .0531(7) Uani d . 1 . . C
H6A .7857 .6329 .4434 .064 Uiso calc R 1 . . H
H6B .7858 .4854 .3738 .064 Uiso calc R 1 . . H
C7 .71645(11) .5280(3) .4782(3) .0534(7) Uani d . 1 . . C
H7 .6900 .5310 .3712 .064 Uiso calc R 1 . . H
C8 .69758(10) .5125(3) .6285(3) .0426(6) Uani d . 1 . . C
C9 .73609(9) .5174(3) .8114(3) .0400(5) Uani d . 1 . . C
H9 .7413 .4247 .8524 .048 Uiso calc R 1 . . H
C10 .79625(10) .5718(3) .8048(3) .0407(6) Uani d . 1 . . C
C11 .70718(9) .5897(4) .9470(3) .0616(8) Uani d . 1 . . C
H11A .7297 .5768 1.0664 .074 Uiso calc R 1 . . H
H11B .7063 .6847 .9215 .074 Uiso calc R 1 . . H
C12 .64725(10) .5421(3) .9445(3) .0592(8) Uani d . 1 . . C
H12A .6311 .5924 1.0313 .071 Uiso calc R 1 . . H
H12B .6479 .4486 .9781 .071 Uiso calc R 1 . . H
C13 .61058(9) .5600(3) .7583(3) .0432(6) Uani d . 1 . . C
H13 .6131 .6541 .7256 .052 Uiso calc R 1 . . H
C14 .63637(10) .4785(3) .6268(3) .0544(7) Uani d . 1 . . C
H14A .6337 .3846 .6549 .065 Uiso calc R 1 . . H
H14B .6145 .4929 .5069 .065 Uiso calc R 1 . . H
C15 .54878(10) .5299(3) .7544(3) .0486(6) Uani d . 1 . . C
C16 .51282(10) .6467(3) .7736(3) .0429(6) Uani d . 1 . . C
C17 .52643(13) .4102(3) .7418(5) .0889(13) Uani d . 1 . . C
H17A .4883 .3992 .7450 .107 Uiso calc R 1 . . H
H17B .5487 .3362 .7297 .107 Uiso calc R 1 . . H
C18 .90256(13) .6308(3) .5786(5) .0764(10) Uani d . 1 . . C
H18A .9416 .6198 .5705 .092 Uiso calc R 1 . . H
H18B .8994 .7000 .6633 .092 Uiso calc R 1 . . H
H18C .8809 .6547 .4631 .092 Uiso calc R 1 . . H
C19 .89093(12) .3919(3) .5080(4) .0627(8) Uani d . 1 . . C
H19A .8738 .3094 .5336 .075 Uiso calc R 1 . . H
H19B .9310 .3795 .5194 .075 Uiso calc R 1 . . H
H19C .8749 .4196 .3880 .075 Uiso calc R 1 . . H
C20 .79329(13) .7233(3) .7790(4) .0625(8) Uani d . 1 . . C
H20A .8286 .7551 .7545 .075 Uiso calc R 1 . . H
H20B .7862 .7650 .8860 .075 Uiso calc R 1 . . H
H20C .7632 .7450 .6802 .075 Uiso calc R 1 . . H

loop_
_atom_site_aniso_label
_atom_site_aniso_U_11
_atom_site_aniso_U_22
_atom_site_aniso_U_33
_atom_site_aniso_U_12
_atom_site_aniso_U_13
_atom_site_aniso_U_23
O1 .0468(10) .0565(11) .0572(11) .0140(8) .0123(9) .0107(9)
O2 .0397(10) .0500(11) .0724(12) .0019(8) .0103(8) -.0115(10)
O3 .0347(9) .0578(13) .1020(16) .0043(9) .0137(10) -.0135(11)
C1 .0421(14) .073(2) .0420(14) .0109(13) .0028(11) -.0117(14)
C2 .0450(14) .070(2) .0551(16) .0043(13) .0001(12) -.0117(15)
C3 .0335(12) .0515(16) .0622(17) .0016(11) .0111(11) -.0009(13)
C4 .0421(13) .0496(15) .0531(15) .0028(11) .0184(11) .0066(12)
C5 .0396(12) .0390(14) .0410(12) .0057(10) .0098(10) .0000(11)
C6 .0556(15) .0665(19) .0389(13) .0123(14) .0132(11) .0056(13)
C7 .0461(14) .0743(19) .0363(13) .0144(14) -.0001(11) -.0022(14)
C8 .0388(12) .0466(14) .0409(12) .0114(11) .0043(10) -.0059(11)
C9 .0373(12) .0460(13) .0366(12) .0133(11) .0073(9) .0012(11)
C10 .0381(12) .0413(13) .0417(13) .0060(10) .0051(10) -.0022(11)
C11 .0397(13) .103(2) .0408(14) .0161(15) .0036(11) -.0162(16)
C12 .0452(14) .088(2) .0461(15) .0207(15) .0122(11) .0002(15)
C13 .0362(12) .0439(14) .0491(14) .0104(11) .0077(10) .0032(12)
C14 .0437(14) .0656(19) .0527(15) .0064(13) .0063(11) -.0126(13)
C15 .0413(13) .0454(15) .0595(15) .0048(12) .0111(11) .0001(13)
C16 .0337(12) .0513(16) .0423(14) .0052(11) .0043(10) -.0005(12)
C17 .060(2) .0477(19) .166(4) .0026(16) .038(2) -.001(2)
C18 .0600(18) .073(2) .103(3) .0001(17) .0308(17) .024(2)
C19 .0587(17) .076(2) .0580(17) .0187(16) .0238(13) .0033(16)
C20 .0612(18) .0430(16) .084(2) .0073(13) .0164(15) -.0148(15)

loop_
_atom_type_symbol
_atom_type_description
_atom_type_scat_dispersion_real
_atom_type_scat_dispersion_imag
_atom_type_scat_source
C C .0033 .0016 'International Tables Vol C Tables 4.2.6.8 and 6.1.1.4'
H H .0000 .0000 'International Tables Vol C Tables 4.2.6.8 and 6.1.1.4'
O O .0106 .0060 'International Tables Vol C Tables 4.2.6.8 and 6.1.1.4'

loop_
_geom_angle_atom_site_label_1
_geom_angle_atom_site_label_2
_geom_angle_atom_site_label_3
_geom_angle
_geom_angle_publ_flag
C3 O1 H1O 109.5 ?
C16 O3 H3O 109.5 ?
C2 C1 C10 113.0(2) ?
C2 C1 H1A 109.0 ?
C10 C1 H1A 109.0 ?
C2 C1 H1B 109.0 ?
C10 C1 H1B 109.0 ?
H1A C1 H1B 107.8 ?
C3 C2 C1 111.2(2) ?
C3 C2 H2A 109.4 ?
C1 C2 H2A 109.4 ?
C3 C2 H2B 109.4 ?
C1 C2 H2B 109.4 ?
H2A C2 H2B 108.0 ?
O1 C3 C2 109.2(2) yes
O1 C3 C4 108.4(2) yes
C2 C3 C4 112.6(2) ?
O1 C3 H3 108.9 ?
C2 C3 H3 108.9 ?
C4 C3 H3 108.9 ?
C3 C4 C19 108.7(2) ?
C3 C4 C18 108.2(2) ?
C19 C4 C18 106.3(2) ?
C3 C4 C5 109.60(18) ?
C19 C4 C5 108.8(2) ?
C18 C4 C5 115.1(2) ?
C6 C5 C10 109.80(19) ?
C6 C5 C4 113.58(19) ?
C10 C5 C4 118.2(2) ?
C6 C5 H5 104.6 ?
C10 C5 H5 104.6 ?
C4 C5 H5 104.6 ?
C7 C6 C5 111.2(2) ?
C7 C6 H6A 109.4 ?
C5 C6 H6A 109.4 ?
C7 C6 H6B 109.4 ?
C5 C6 H6B 109.4 ?
H6A C6 H6B 108.0 ?
C8 C7 C6 123.9(2) ?
C8 C7 H7 118.0 ?
C6 C7 H7 118.0 ?
C7 C8 C14 121.4(2) ?
C7 C8 C9 122.7(2) ?
C14 C8 C9 115.8(2) ?
C8 C9 C11 110.90(18) ?
C8 C9 C10 112.76(19) ?
C11 C9 C10 113.8(2) ?
C8 C9 H9 106.3 ?
C11 C9 H9 106.3 ?
C10 C9 H9 106.3 ?
C20 C10 C1 110.3(2) ?
C20 C10 C5 112.2(2) ?
C1 C10 C5 110.02(19) ?
C20 C10 C9 109.4(2) ?
C1 C10 C9 108.47(19) ?
C5 C10 C9 106.37(18) ?
C12 C11 C9 113.5(2) ?
C12 C11 H11A 108.9 ?
C9 C11 H11A 108.9 ?
C12 C11 H11B 108.9 ?
C9 C11 H11B 108.9 ?
H11A C11 H11B 107.7 ?
C11 C12 C13 110.5(2) ?
C11 C12 H12A 109.6 ?
C13 C12 H12A 109.6 ?
C11 C12 H12B 109.6 ?
C13 C12 H12B 109.6 ?
H12A C12 H12B 108.1 ?
C15 C13 C14 114.1(2) ?
C15 C13 C12 112.5(2) ?
C14 C13 C12 108.22(19) ?
C15 C13 H13 107.2 ?
C14 C13 H13 107.2 ?
C12 C13 H13 107.2 ?
C8 C14 C13 113.5(2) ?
C8 C14 H14A 108.9 ?
C13 C14 H14A 108.9 ?
C8 C14 H14B 108.9 ?
C13 C14 H14B 108.9 ?
H14A C14 H14B 107.7 ?
C17 C15 C16 119.4(2) yes
C17 C15 C13 124.9(2) yes
C16 C15 C13 115.6(2) ?
O2 C16 O3 121.8(2) yes
O2 C16 C15 123.2(2) yes
O3 C16 C15 115.0(2) yes
C15 C17 H17A 120.0 ?
C15 C17 H17B 120.0 ?
H17A C17 H17B 120.0 ?
C4 C18 H18A 109.5 ?
C4 C18 H18B 109.5 ?
H18A C18 H18B 109.5 ?
C4 C18 H18C 109.5 ?
H18A C18 H18C 109.5 ?
H18B C18 H18C 109.5 ?
C4 C19 H19A 109.5 ?
C4 C19 H19B 109.5 ?
H19A C19 H19B 109.5 ?
C4 C19 H19C 109.5 ?
H19A C19 H19C 109.5 ?
H19B C19 H19C 109.5 ?
C10 C20 H20A 109.5 ?
C10 C20 H20B 109.5 ?
H20A C20 H20B 109.5 ?
C10 C20 H20C 109.5 ?
H20A C20 H20C 109.5 ?
H20B C20 H20C 109.5 ?

loop_
_geom_bond_atom_site_label_1
_geom_bond_atom_site_label_2
_geom_bond_site_symmetry_2
_geom_bond_distance
_geom_bond_publ_flag
O1 C3 . 1.432(3) yes
O1 H1O . .8200 ?
O2 C16 . 1.217(3) yes
O3 C16 . 1.320(3) yes
O3 H3O . .8200 ?
C1 C2 . 1.523(3) ?
C1 C10 . 1.539(3) ?
C1 H1A . .9700 ?
C1 H1B . .9700 ?
C2 C3 . 1.520(4) ?
C2 H2A . .9700 ?
C2 H2B . .9700 ?
C3 C4 . 1.533(4) ?
C3 H3 . .9800 ?
C4 C19 . 1.534(4) ?
C4 C18 . 1.535(4) ?
C4 C5 . 1.560(3) ?
C5 C6 . 1.526(3) ?
C5 C10 . 1.552(3) ?
C5 H5 . .9800 ?
C6 C7 . 1.490(3) ?
C6 H6A . .9700 ?
C6 H6B . .9700 ?
C7 C8 . 1.320(3) yes
C7 H7 . .9300 ?
C8 C14 . 1.510(3) ?
C8 C9 . 1.513(3) ?
C9 C11 . 1.535(3) ?
C9 C10 . 1.557(3) ?
C9 H9 . .9800 ?
C10 C20 . 1.530(4) ?
C11 C12 . 1.516(4) ?
C11 H11A . .9700 ?
C11 H11B . .9700 ?
C12 C13 . 1.525(3) ?
C12 H12A . .9700 ?
C12 H12B . .9700 ?
C13 C15 . 1.512(3) yes
C13 C14 . 1.516(3) ?
C13 H13 . .9800 ?
C14 H14A . .9700 ?
C14 H14B . .9700 ?
C15 C17 . 1.310(4) yes
C15 C16 . 1.479(3) yes
C17 H17A . .9300 ?
C17 H17B . .9300 ?
C18 H18A . .9600 ?
C18 H18B . .9600 ?
C18 H18C . .9600 ?
C19 H19A . .9600 ?
C19 H19B . .9600 ?
C19 H19C . .9600 ?
C20 H20A . .9600 ?
C20 H20B . .9600 ?
C20 H20C . .9600 ?

loop_
_geom_hbond_atom_site_label_D
_geom_hbond_atom_site_label_H
_geom_hbond_atom_site_label_A
_geom_hbond_site_symmetry_A
_geom_hbond_distance_DH
_geom_hbond_distance_HA
_geom_hbond_distance_DA
_geom_hbond_angle_DHA
_geom_hbond_publ_flag
O3 H3O O1 3_455 .82 1.85 2.662(3) 169.4 yes
O1 H1O O2 4_647 .82 1.97 2.771(3) 163.9 yes

loop_
_geom_torsion_atom_site_label_1
_geom_torsion_atom_site_label_2
_geom_torsion_atom_site_label_3
_geom_torsion_atom_site_label_4
_geom_torsion
_geom_torsion_publ_flag
C10 C1 C2 C3 -58.3(3) ?
C1 C2 C3 O1 -60.9(3) ?
C1 C2 C3 C4 59.6(3) ?
O1 C3 C4 C19 -49.2(3) ?
C2 C3 C4 C19 -170.1(2) ?
O1 C3 C4 C18 -164.2(2) ?
C2 C3 C4 C18 74.9(3) ?
O1 C3 C4 C5 69.6(2) ?
C2 C3 C4 C5 -51.4(3) ?
C3 C4 C5 C6 176.3(2) ?
C19 C4 C5 C6 -65.1(3) ?
C18 C4 C5 C6 54.0(3) ?
C3 C4 C5 C10 45.5(3) ?
C19 C4 C5 C10 164.2(2) ?
C18 C4 C5 C10 -76.7(3) ?
C10 C5 C6 C7 -50.2(3) ?
C4 C5 C6 C7 175.1(2) ?
C5 C6 C7 C8 14.4(4) ?
C6 C7 C8 C14 -170.3(3) ?
C6 C7 C8 C9 5.1(4) ?
C7 C8 C9 C11 141.2(3) ?
C14 C8 C9 C11 -43.2(3) ?
C7 C8 C9 C10 12.3(3) ?
C14 C8 C9 C10 -172.1(2) ?
C2 C1 C10 C20 -75.0(3) ?
C2 C1 C10 C5 49.2(3) ?
C2 C1 C10 C9 165.2(2) ?
C6 C5 C10 C20 -53.7(3) ?
C4 C5 C10 C20 78.8(3) ?
C6 C5 C10 C1 -176.9(2) ?
C4 C5 C10 C1 -44.4(3) ?
C6 C5 C10 C9 65.8(2) ?
C4 C5 C10 C9 -161.74(19) ?
C8 C9 C10 C20 75.4(3) ?
C11 C9 C10 C20 -52.0(3) ?
C8 C9 C10 C1 -164.2(2) ?
C11 C9 C10 C1 68.4(3) ?
C8 C9 C10 C5 -45.9(3) ?
C11 C9 C10 C5 -173.3(2) ?
C8 C9 C11 C12 48.0(3) ?
C10 C9 C11 C12 176.4(2) ?
C9 C11 C12 C13 -58.2(3) ?
C11 C12 C13 C15 -172.9(2) ?
C11 C12 C13 C14 60.1(3) ?
C7 C8 C14 C13 -135.3(3) ?
C9 C8 C14 C13 49.0(3) ?
C15 C13 C14 C8 178.3(2) ?
C12 C13 C14 C8 -55.7(3) ?
C14 C13 C15 C17 41.7(4) ?
C12 C13 C15 C17 -82.1(4) ?
C14 C13 C15 C16 -140.8(2) ?
C12 C13 C15 C16 95.4(3) ?
C17 C15 C16 O2 172.4(3) yes
C13 C15 C16 O2 -5.3(4) ?
C17 C15 C16 O3 -7.8(4) yes
C13 C15 C16 O3 174.6(2) ?

loop_
_cod_related_entry_id
_cod_related_entry_database
_cod_related_entry_code
1 ChemSpider 21181941
